data_7056194
loop_
_publ_author_name
'Qiu, Ya-Ru'
'Zhang, Ru-Fen'
'Zhang, Shaoliang'
'Cheng, Shuang'
'Li, Qianli'
'Ma, Chunlin'

_publ_section_title
;
 Novel organotin(IV) Complexes derived from 4-fluorophenyl- selenoacetic
 acid: synthesis, characterization and in vitro cytostatic activity
 evaluation
;
_journal_name_full 'New J. Chem.'
_journal_paper_doi 10.1039/C7NJ00500H
_journal_year 2017
_chemical_formula_sum 'C24 H30 F2 O4 Se2 Sn'
_chemical_formula_weight 697.09
_space_group_crystal_system monoclinic
_space_group_IT_number 15
_space_group_name_Hall '-C 2yc'
_space_group_name_H-M_alt 'C 1 2/c 1'
_symmetry_space_group_name_Hall '-C 2yc'
_symmetry_space_group_name_H-M 'C 1 2/c 1'
_atom_sites_solution_hydrogens geom
_audit_creation_method SHELXL-2014/7
_audit_update_record
;
2017-05-10 deposited with the CCDC.
2017-05-18 downloaded from the CCDC.
;
_cell_angle_alpha 90
_cell_angle_beta 121.175(2)
_cell_angle_gamma 90
_cell_formula_units_Z 4
_cell_length_a 29.260(3)
_cell_length_b 5.2170(5)
_cell_length_c 20.7101(18)
_cell_measurement_reflns_used 1427
_cell_measurement_temperature 298(2)
_cell_measurement_theta_max 22.139
_cell_measurement_theta_min 3.265
_cell_volume 2704.8(5)
_computing_cell_refinement 'Bruker SMART'
_computing_data_collection 'Bruker SMART'
_computing_data_reduction 'Bruker SAINT'
_computing_molecular_graphics 'Bruker SHELXTL'
_computing_publication_material 'Bruker SHELXTL'
_computing_structure_refinement 'SHELXL-2014/7 (Sheldrick, 2014)'
_computing_structure_solution 'SHELXS-97 (Sheldrick, 1990)'
_diffrn_ambient_temperature 298(2)
_diffrn_measured_fraction_theta_full 0.995
_diffrn_measured_fraction_theta_max 0.995
_diffrn_measurement_device_type 'CCD area detector'
_diffrn_measurement_method 'phi and omega scans'
_diffrn_radiation_type MoK\a
_diffrn_radiation_wavelength 0.71073
_diffrn_reflns_av_R_equivalents 0.1065
_diffrn_reflns_av_unetI/netI 0.0970
_diffrn_reflns_Laue_measured_fraction_full 0.995
_diffrn_reflns_Laue_measured_fraction_max 0.995
_diffrn_reflns_limit_h_max 34
_diffrn_reflns_limit_h_min -34
_diffrn_reflns_limit_k_max 6
_diffrn_reflns_limit_k_min -6
_diffrn_reflns_limit_l_max 20
_diffrn_reflns_limit_l_min -24
_diffrn_reflns_number 6413
_diffrn_reflns_point_group_measured_fraction_full 0.995
_diffrn_reflns_point_group_measured_fraction_max 0.995
_diffrn_reflns_theta_full 25.018
_diffrn_reflns_theta_max 25.018
_diffrn_reflns_theta_min 2.852
_exptl_absorpt_coefficient_mu 3.676
_exptl_absorpt_correction_T_max 0.6271
_exptl_absorpt_correction_T_min 0.3009
_exptl_absorpt_correction_type multi-scan
_exptl_absorpt_process_details sadabs
_exptl_crystal_colour colourless
_exptl_crystal_density_diffrn 1.712
_exptl_crystal_description block
_exptl_crystal_F_000 1368
_exptl_crystal_size_max 0.430
_exptl_crystal_size_mid 0.200
_exptl_crystal_size_min 0.140
_refine_diff_density_max 1.206
_refine_diff_density_min -1.074
_refine_diff_density_rms 0.165
_refine_ls_extinction_method none
_refine_ls_goodness_of_fit_ref 1.078
_refine_ls_hydrogen_treatment constr
_refine_ls_matrix_type full
_refine_ls_number_parameters 165
_refine_ls_number_reflns 2381
_refine_ls_number_restraints 42
_refine_ls_restrained_S_all 1.079
_refine_ls_R_factor_all 0.1128
_refine_ls_R_factor_gt 0.0697
_refine_ls_shift/su_max 0.000
_refine_ls_shift/su_mean 0.000
_refine_ls_structure_factor_coef Fsqd
_refine_ls_weighting_details 'w=1/[\s^2^(Fo^2^)+(0.0759P)^2^] where P=(Fo^2^+2Fc^2^)/3'
_refine_ls_weighting_scheme calc
_refine_ls_wR_factor_gt 0.1632
_refine_ls_wR_factor_ref 0.1795
_reflns_Friedel_coverage 0.000
_reflns_number_gt 1428
_reflns_number_total 2381
_reflns_threshold_expression 'I > 2\s(I)'
_cod_data_source_file c7nj00500h2.cif
_cod_data_source_block 170503j
_cod_original_cell_volume 2704.9(4)
_cod_database_code 7056194
_shelx_shelxl_version_number 2014/7
_shelx_space_group_comment
;
The symmetry employed for this shelxl refinement is uniquely defined
by the following loop, which should always be used as a source of
symmetry information in preference to the above space-group names.
They are only intended as comments.
;
_shelx_estimated_absorpt_t_min 0.301
_shelx_estimated_absorpt_t_max 0.627

loop_
_space_group_symop_operation_xyz
'x, y, z'
'-x, y, -z+1/2'
'x+1/2, y+1/2, z'
'-x+1/2, y+1/2, -z+1/2'
'-x, -y, -z'
'x, -y, z-1/2'
'-x+1/2, -y+1/2, -z'
'x+1/2, -y+1/2, z-1/2'

loop_
_atom_site_label
_atom_site_type_symbol
_atom_site_fract_x
_atom_site_fract_y
_atom_site_fract_z
_atom_site_U_iso_or_equiv
_atom_site_adp_type
_atom_site_occupancy
_atom_site_site_symmetry_order
_atom_site_calc_flag
_atom_site_refinement_flags_posn
_atom_site_refinement_flags_adp
_atom_site_refinement_flags_occupancy
_atom_site_disorder_assembly
_atom_site_disorder_group
Sn1 Sn 0.5000 0.59635(18) 0.7500 0.0543(4) Uani 1 2 d S T P . .
Se1 Se 0.58141(4) 0.0540(2) 0.62838(6) 0.0632(4) Uani 1 1 d . . . . .
F1 F 0.7186(3) 0.9001(15) 0.6215(5) 0.119(3) Uani 1 1 d . . . . .
O1 O 0.5030(3) 0.2856(13) 0.6870(4) 0.0683(19) Uani 1 1 d . . . . .
O2 O 0.5046(3) 0.6264(13) 0.6278(4) 0.0716(19) Uani 1 1 d . . . . .
C1 C 0.5059(3) 0.3909(18) 0.6339(5) 0.048(2) Uani 1 1 d . . . . .
C2 C 0.5111(3) 0.2168(19) 0.5810(5) 0.057(2) Uani 1 1 d . . . . .
H2A H 0.5052 0.3139 0.5374 0.069 Uiso 1 1 calc R U . . .
H2B H 0.4838 0.0851 0.5636 0.069 Uiso 1 1 calc R U . . .
C3 C 0.6225(3) 0.333(2) 0.6228(5) 0.057(2) Uani 1 1 d . . . . .
C4 C 0.6620(4) 0.439(2) 0.6903(6) 0.072(3) Uani 1 1 d . . . . .
H4 H 0.6666 0.3820 0.7357 0.087 Uiso 1 1 calc R U . . .
C5 C 0.6952(4) 0.633(2) 0.6904(7) 0.081(3) Uani 1 1 d . . . . .
H5 H 0.7223 0.7028 0.7353 0.097 Uiso 1 1 calc R U . . .
C6 C 0.6868(5) 0.714(2) 0.6237(8) 0.080(3) Uani 1 1 d . . . . .
C7 C 0.6488(5) 0.609(2) 0.5562(7) 0.085(4) Uani 1 1 d . . . . .
H7 H 0.6448 0.6656 0.5110 0.102 Uiso 1 1 calc R U . . .
C8 C 0.6161(4) 0.414(2) 0.5573(6) 0.068(3) Uani 1 1 d . . . . .
H8 H 0.5899 0.3406 0.5122 0.082 Uiso 1 1 calc R U . . .
C9 C 0.4267(6) 0.792(4) 0.6907(12) 0.069(5) Uani 0.587(11) 1 d D U P A 1
H9A H 0.4230 0.9029 0.7254 0.083 Uiso 0.587(11) 1 calc R U P A 1
H9B H 0.4266 0.8997 0.6525 0.083 Uiso 0.587(11) 1 calc R U P A 1
C10 C 0.3794(6) 0.612(4) 0.6534(14) 0.121(7) Uani 0.587(11) 1 d D U P A 1
H10A H 0.3766 0.5280 0.6930 0.146 Uiso 0.587(11) 1 calc R U P A 1
H10B H 0.3875 0.4797 0.6278 0.146 Uiso 0.587(11) 1 calc R U P A 1
C11 C 0.3244(8) 0.721(5) 0.5965(15) 0.114(7) Uani 0.587(11) 1 d D U P A 1
H11A H 0.3225 0.7334 0.5484 0.137 Uiso 0.587(11) 1 calc R U P A 1
H11B H 0.2981 0.5949 0.5904 0.137 Uiso 0.587(11) 1 calc R U P A 1
C12 C 0.3063(14) 0.977(5) 0.610(2) 0.140(9) Uani 0.587(11) 1 d D U P A 1
H12A H 0.3266 1.0170 0.6631 0.209 Uiso 0.587(11) 1 calc R U P A 1
H12B H 0.2690 0.9687 0.5937 0.209 Uiso 0.587(11) 1 calc R U P A 1
H12C H 0.3118 1.1088 0.5825 0.209 Uiso 0.587(11) 1 calc R U P A 1
C9' C 0.4139(12) 0.657(5) 0.6947(16) 0.069(5) Uani 0.413(11) 1 d D . P A 2
H9'1 H 0.3964 0.4912 0.6791 0.083 Uiso 0.413(11) 1 calc R U P A 2
H9'2 H 0.4063 0.7265 0.7315 0.083 Uiso 0.413(11) 1 calc R U P A 2
C10' C 0.3892(10) 0.833(6) 0.6264(17) 0.121(7) Uani 0.413(11) 1 d D . P A 2
H10C H 0.3982 0.7582 0.5914 0.146 Uiso 0.413(11) 1 calc R U P A 2
H10D H 0.4089 0.9923 0.6436 0.146 Uiso 0.413(11) 1 calc R U P A 2
C11' C 0.3301(10) 0.908(9) 0.579(2) 0.114(7) Uani 0.413(11) 1 d D . P A 2
H11C H 0.3259 1.0907 0.5679 0.137 Uiso 0.413(11) 1 calc R U P A 2
H11D H 0.3118 0.8134 0.5317 0.137 Uiso 0.413(11) 1 calc R U P A 2
C12' C 0.310(2) 0.833(9) 0.631(3) 0.140(9) Uani 0.413(11) 1 d D . P A 2
H12D H 0.2888 0.6814 0.6124 0.209 Uiso 0.413(11) 1 calc R U P A 2
H12E H 0.2893 0.9703 0.6336 0.209 Uiso 0.413(11) 1 calc R U P A 2
H12F H 0.3403 0.8005 0.6809 0.209 Uiso 0.413(11) 1 calc R U P A 2

loop_
_atom_site_aniso_label
_atom_site_aniso_U_11
_atom_site_aniso_U_22
_atom_site_aniso_U_33
_atom_site_aniso_U_23
_atom_site_aniso_U_13
_atom_site_aniso_U_12
Sn1 0.0522(6) 0.0570(7) 0.0518(6) 0.000 0.0256(5) 0.000
Se1 0.0727(7) 0.0578(7) 0.0677(7) 0.0096(5) 0.0424(6) 0.0108(5)
F1 0.116(6) 0.111(6) 0.150(7) 0.003(5) 0.084(6) -0.031(5)
O1 0.098(5) 0.055(4) 0.082(5) -0.004(4) 0.069(4) 0.001(4)
O2 0.090(5) 0.053(5) 0.071(5) 0.005(4) 0.041(4) -0.001(4)
C1 0.061(6) 0.036(5) 0.052(5) 0.004(4) 0.032(5) 0.001(4)
C2 0.058(5) 0.062(7) 0.055(6) 0.004(5) 0.031(5) 0.006(5)
C3 0.051(5) 0.075(7) 0.043(5) 0.007(5) 0.023(5) 0.012(5)
C4 0.075(7) 0.085(9) 0.066(7) 0.011(6) 0.043(7) 0.013(6)
C5 0.070(7) 0.089(9) 0.072(8) 0.000(7) 0.028(7) 0.003(6)
C6 0.074(7) 0.074(8) 0.110(10) -0.003(8) 0.060(8) -0.010(6)
C7 0.097(9) 0.095(10) 0.077(8) 0.011(7) 0.056(8) 0.006(7)
C8 0.071(7) 0.086(9) 0.052(6) -0.002(6) 0.035(6) -0.004(6)
C9 0.056(9) 0.062(11) 0.065(8) -0.014(10) 0.013(7) 0.003(9)
C10 0.073(9) 0.096(11) 0.127(12) -0.013(11) 0.003(9) 0.002(10)
C11 0.084(9) 0.104(13) 0.110(12) -0.020(12) 0.019(9) 0.002(11)
C12 0.115(13) 0.119(19) 0.143(17) -0.020(16) 0.037(13) 0.024(16)
C9' 0.056(9) 0.062(11) 0.065(8) -0.014(10) 0.013(7) 0.003(9)
C10' 0.073(9) 0.096(11) 0.127(12) -0.013(11) 0.003(9) 0.002(10)
C11' 0.084(9) 0.104(13) 0.110(12) -0.020(12) 0.019(9) 0.002(11)
C12' 0.115(13) 0.119(19) 0.143(17) -0.020(16) 0.037(13) 0.024(16)

loop_
_atom_type_symbol
_atom_type_description
_atom_type_scat_dispersion_real
_atom_type_scat_dispersion_imag
_atom_type_scat_source
C C 0.0033 0.0016 'International Tables Vol C Tables 4.2.6.8 and 6.1.1.4'
H H 0.0000 0.0000 'International Tables Vol C Tables 4.2.6.8 and 6.1.1.4'
F F 0.0171 0.0103 'International Tables Vol C Tables 4.2.6.8 and 6.1.1.4'
O O 0.0106 0.0060 'International Tables Vol C Tables 4.2.6.8 and 6.1.1.4'
Se Se -0.0929 2.2259 'International Tables Vol C Tables 4.2.6.8 and 6.1.1.4'
Sn Sn -0.6537 1.4246 'International Tables Vol C Tables 4.2.6.8 and 6.1.1.4'

loop_
_geom_angle_atom_site_label_1
_geom_angle_atom_site_label_2
_geom_angle_atom_site_label_3
_geom_angle
_geom_angle_site_symmetry_1
_geom_angle_site_symmetry_3
C9 Sn1 C9 121.9(10) 2_656 .
C9 Sn1 O1 112.2(6) 2_656 .
C9 Sn1 O1 111.6(6) . .
C9 Sn1 O1 111.6(6) 2_656 2_656
C9 Sn1 O1 112.2(6) . 2_656
O1 Sn1 O1 79.7(4) . 2_656
O1 Sn1 C9' 101.1(9) . .
O1 Sn1 C9' 91.7(7) 2_656 .
O1 Sn1 C9' 91.7(7) . 2_656
O1 Sn1 C9' 101.1(9) 2_656 2_656
C9' Sn1 C9' 163.4(15) . 2_656
C9 Sn1 O2 89.3(7) 2_656 .
C9 Sn1 O2 87.4(7) . .
O1 Sn1 O2 53.6(2) . .
O1 Sn1 O2 133.3(2) 2_656 .
C9' Sn1 O2 96.2(8) . .
C9' Sn1 O2 82.8(8) 2_656 .
C3 Se1 C2 99.7(4) . .
C1 O1 Sn1 104.2(6) . .
C1 O2 Sn1 81.7(6) . .
O2 C1 O1 120.4(9) . .
O2 C1 C2 122.8(9) . .
O1 C1 C2 116.8(8) . .
C1 C2 Se1 112.1(6) . .
C1 C2 H2A 109.2 . .
Se1 C2 H2A 109.2 . .
C1 C2 H2B 109.2 . .
Se1 C2 H2B 109.2 . .
H2A C2 H2B 107.9 . .
C8 C3 C4 119.9(10) . .
C8 C3 Se1 122.3(8) . .
C4 C3 Se1 117.6(7) . .
C3 C4 C5 120.5(10) . .
C3 C4 H4 119.8 . .
C5 C4 H4 119.8 . .
C6 C5 C4 118.0(11) . .
C6 C5 H5 121.0 . .
C4 C5 H5 121.0 . .
C5 C6 F1 119.7(12) . .
C5 C6 C7 123.0(12) . .
F1 C6 C7 117.2(12) . .
C6 C7 C8 118.2(11) . .
C6 C7 H7 120.9 . .
C8 C7 H7 120.9 . .
C3 C8 C7 120.4(11) . .
C3 C8 H8 119.8 . .
C7 C8 H8 119.8 . .
C10 C9 Sn1 112.5(13) . .
C10 C9 H9A 109.1 . .
Sn1 C9 H9A 109.1 . .
C10 C9 H9B 109.1 . .
Sn1 C9 H9B 109.1 . .
H9A C9 H9B 107.8 . .
C9 C10 C11 118.7(18) . .
C9 C10 H10A 107.6 . .
C11 C10 H10A 107.6 . .
C9 C10 H10B 107.6 . .
C11 C10 H10B 107.6 . .
H10A C10 H10B 107.1 . .
C12 C11 C10 121(2) . .
C12 C11 H11A 107.1 . .
C10 C11 H11A 107.1 . .
C12 C11 H11B 107.1 . .
C10 C11 H11B 107.1 . .
H11A C11 H11B 106.8 . .
C11 C12 H12A 109.5 . .
C11 C12 H12B 109.5 . .
H12A C12 H12B 109.5 . .
C11 C12 H12C 109.5 . .
H12A C12 H12C 109.5 . .
H12B C12 H12C 109.5 . .
C10' C9' Sn1 116(2) . .
C10' C9' H9'1 108.3 . .
Sn1 C9' H9'1 108.3 . .
C10' C9' H9'2 108.3 . .
Sn1 C9' H9'2 108.3 . .
H9'1 C9' H9'2 107.4 . .
C9' C10' C11' 126(3) . .
C9' C10' H10C 105.8 . .
C11' C10' H10C 105.8 . .
C9' C10' H10D 105.8 . .
C11' C10' H10D 105.8 . .
H10C C10' H10D 106.2 . .
C12' C11' C10' 101(3) . .
C12' C11' H11C 111.6 . .
C10' C11' H11C 111.6 . .
C12' C11' H11D 111.6 . .
C10' C11' H11D 111.6 . .
H11C C11' H11D 109.4 . .
C11' C12' H12D 109.5 . .
C11' C12' H12E 109.5 . .
H12D C12' H12E 109.5 . .
C11' C12' H12F 109.5 . .
H12D C12' H12F 109.5 . .
H12E C12' H12F 109.5 . .

loop_
_geom_bond_atom_site_label_1
_geom_bond_atom_site_label_2
_geom_bond_distance
_geom_bond_site_symmetry_2
Sn1 C9 2.104(19) 2_656
Sn1 C9 2.104(19) .
Sn1 O1 2.111(6) .
Sn1 O1 2.111(6) 2_656
Sn1 C9' 2.18(3) .
Sn1 C9' 2.18(3) 2_656
Sn1 O2 2.607(7) .
Se1 C3 1.928(10) .
Se1 C2 1.956(9) .
F1 C6 1.363(12) .
O1 C1 1.272(10) .
O2 C1 1.234(10) .
C1 C2 1.490(12) .
C2 H2A 0.9700 .
C2 H2B 0.9700 .
C3 C8 1.339(13) .
C3 C4 1.388(13) .
C4 C5 1.399(15) .
C4 H4 0.9300 .
C5 C6 1.338(15) .
C5 H5 0.9300 .
C6 C7 1.371(16) .
C7 C8 1.405(15) .
C7 H7 0.9300 .
C8 H8 0.9300 .
C9 C10 1.514(10) .
C9 H9A 0.9700 .
C9 H9B 0.9700 .
C10 C11 1.530(10) .
C10 H10A 0.9700 .
C10 H10B 0.9700 .
C11 C12 1.518(10) .
C11 H11A 0.9700 .
C11 H11B 0.9700 .
C12 H12A 0.9600 .
C12 H12B 0.9600 .
C12 H12C 0.9600 .
C9' C10' 1.518(10) .
C9' H9'1 0.9700 .
C9' H9'2 0.9700 .
C10' C11' 1.536(10) .
C10' H10C 0.9700 .
C10' H10D 0.9700 .
C11' C12' 1.526(10) .
C11' H11C 0.9700 .
C11' H11D 0.9700 .
C12' H12D 0.9600 .
C12' H12E 0.9600 .
C12' H12F 0.9600 .
